data_4081274
loop_
_publ_author_name
'Wooles, Ashley J.'
'Lewis, William'
'Blake, Alexander J.'
'Liddle, Stephen T.'

_publ_section_title
;
 \b-Diketiminate Derivatives of Alkali Metals and Uranium
;
_journal_issue 18
_journal_name_full Organometallics
_journal_page_first 5058
_journal_paper_doi 10.1021/om400435b
_journal_volume 32
_journal_year 2013
_chemical_formula_moiety 'C37 H57 I2 N2 O2 U'
_chemical_formula_sum 'C37 H57 I2 N2 O2 U'
_chemical_formula_weight 1053.68
_chemical_name_systematic
; 
 ? 
;
_space_group_IT_number 14
_symmetry_cell_setting monoclinic
_symmetry_space_group_name_Hall '-P 2ybc'
_symmetry_space_group_name_H-M 'P 1 21/c 1'
_atom_sites_solution_hydrogens geom
_atom_sites_solution_primary direct
_atom_sites_solution_secondary difmap
_audit_creation_method 'enCIFer editing of SHELXL97 CIF output'
_cell_angle_alpha 90.00
_cell_angle_beta 96.889(2)
_cell_angle_gamma 90.00
_cell_formula_units_Z 4
_cell_length_a 16.8923(17)
_cell_length_b 12.3039(13)
_cell_length_c 19.382(2)
_cell_measurement_reflns_used 12917
_cell_measurement_temperature 90(2)
_cell_measurement_theta_max 27.39
_cell_measurement_theta_min 2.24
_cell_volume 3999.3(7)
_computing_cell_refinement 'Bruker SAINT version 6.36A (Bruker, 2000)'
_computing_data_collection 'Bruker SMART version 5.625 (Bruker, 2001)'
_computing_data_reduction 'Bruker SAINT; SHELXTL (Sheldrick, 2008)'
_computing_molecular_graphics 'SHELXTL (Sheldrick, 2008)'
_computing_publication_material 'enCIFer (Allen et al., 2004); PLATON (Spek, 2009)'
_computing_structure_refinement 'SHELXL97 (Sheldrick, 2008)'
_computing_structure_solution 'SHELXTL (Sheldrick, 2008)'
_diffrn_ambient_temperature 90(2)
_diffrn_detector_area_resol_mean 8.366
_diffrn_measured_fraction_theta_full 0.994
_diffrn_measured_fraction_theta_max 0.994
_diffrn_measurement_device_type 'Bruker SMART APEX CCD area detector'
_diffrn_measurement_method \w
_diffrn_radiation_monochromator graphite
_diffrn_radiation_source 'normal-focus sealed tube'
_diffrn_radiation_type MoK\a
_diffrn_radiation_wavelength 0.71073
_diffrn_reflns_av_R_equivalents 0.052
_diffrn_reflns_av_sigmaI/netI 0.046
_diffrn_reflns_limit_h_max 21
_diffrn_reflns_limit_h_min -21
_diffrn_reflns_limit_k_max 15
_diffrn_reflns_limit_k_min -15
_diffrn_reflns_limit_l_max 24
_diffrn_reflns_limit_l_min -25
_diffrn_reflns_number 34030
_diffrn_reflns_theta_full 27.43
_diffrn_reflns_theta_max 27.43
_diffrn_reflns_theta_min 1.96
_exptl_absorpt_coefficient_mu 5.633
_exptl_absorpt_correction_T_max 0.746
_exptl_absorpt_correction_T_min 0.249
_exptl_absorpt_correction_type multi-scan
_exptl_absorpt_process_details 'SADABS 2007/2'
_exptl_crystal_colour BLUE
_exptl_crystal_density_diffrn 1.750
_exptl_crystal_description BLOCK
_exptl_crystal_F_000 2028
_exptl_crystal_size_max 0.37
_exptl_crystal_size_mid 0.20
_exptl_crystal_size_min 0.08
_refine_diff_density_max 5.36
_refine_diff_density_min -2.96
_refine_diff_density_rms 0.26
_refine_ls_extinction_method none
_refine_ls_goodness_of_fit_ref 1.04
_refine_ls_hydrogen_treatment constr
_refine_ls_matrix_type full
_refine_ls_number_parameters 417
_refine_ls_number_reflns 9071
_refine_ls_number_restraints 373
_refine_ls_restrained_S_all 1.02
_refine_ls_R_factor_all 0.0671
_refine_ls_R_factor_gt 0.0501
_refine_ls_shift/su_max 0.001
_refine_ls_shift/su_mean 0.000
_refine_ls_structure_factor_coef Fsqd
_refine_ls_weighting_details 'calc w=1/[\s^2^(Fo^2^)+(0.100P)^2^] where P=(Fo^2^+2Fc^2^)/3'
_refine_ls_weighting_scheme calc
_refine_ls_wR_factor_gt 0.126
_refine_ls_wR_factor_ref 0.142
_reflns_number_gt 7214
_reflns_number_total 9071
_reflns_threshold_expression I>2\s(I)
_cod_data_source_file om400435b_si_001.cif
_cod_data_source_block 4
_cod_depositor_comments
;
The following automatic conversions were performed:

'_refine_ls_hydrogen_treatment' value 'CONSTR' changed to 'constr'
according to /home/saulius/struct/CIF-dictionaries/cif_core.dic
dictionary named 'cif_core.dic' version 2.4.2 from 2011-04-26.

Automatic conversion script
Id: cif_fix_values 1891 2012-01-12 08:04:46Z andrius 
;
_cod_original_sg_symbol_H-M 'P 21/c'
_cod_database_code 4081274
_nottingham_internal_coll_name UAWALB
_nottingham_internal_coll_number 11436
_nottingham_internal_coll_client AW/STL
_nottingham_internal_coll_type sphere
_nottingham_internal_coll_frame_time 20
_nottingham_internal_coll_frame_width 0.3
_nottingham_internal_coll_frame_method \w
_nottingham_internal_coll_user AW
_nottingham_internal_coll_date 05/05/2012
_nottingham_internal_coll_location NOTTS
_nottingham_internal_process_user AW
_nottingham_internal_process_date 06/05/2012
_nottingham_internal_solution_user AW
_nottingham_internal_solution_date 06/05/2012
_nottingham_internal_refinement_user AW
_nottingham_internal_refinement_date 06/05/2012
_nottingham_internal_validation_user AJB
_nottingham_internal_validation_date 15/1/2013

loop_
_symmetry_equiv_pos_as_xyz
'x, y, z'
'-x, y+1/2, -z+1/2'
'-x, -y, -z'
'x, -y-1/2, z-1/2'

loop_
_atom_site_label
_atom_site_type_symbol
_atom_site_fract_x
_atom_site_fract_y
_atom_site_fract_z
_atom_site_U_iso_or_equiv
_atom_site_adp_type
_atom_site_occupancy
_atom_site_symmetry_multiplicity
_atom_site_calc_flag
_atom_site_refinement_flags
_atom_site_disorder_assembly
_atom_site_disorder_group
U1 U 0.278055(12) 0.148027(18) 0.419654(11) 0.02501(9) Uani 1 1 d . A .
I1 I 0.43190(2) 0.07963(4) 0.35929(2) 0.03798(13) Uani 1 1 d . . .
I2 I 0.17121(2) 0.16821(4) 0.53970(2) 0.03417(12) Uani 1 1 d . . .
O1 O 0.2917(3) -0.0408(4) 0.4764(2) 0.0334(10) Uani 1 1 d DU . .
O2 O 0.3746(3) 0.2393(4) 0.5165(2) 0.0380(10) Uani 1 1 d DU . .
N1 N 0.1871(3) 0.0917(5) 0.3184(3) 0.0302(11) Uani 1 1 d . . .
N2 N 0.2560(3) 0.3132(5) 0.3496(3) 0.0325(11) Uani 1 1 d . . .
C1 C 0.2074(4) 0.2357(7) 0.2380(3) 0.0424(17) Uani 1 1 d . . .
H1 H 0.2055 0.2496 0.1896 0.051 Uiso 1 1 calc R A .
C2 C 0.2369(4) 0.3210(6) 0.2806(4) 0.0395(16) Uani 1 1 d . A .
C3 C 0.2443(6) 0.4287(7) 0.2428(4) 0.056(2) Uani 1 1 d . . .
H3A H 0.2447 0.4888 0.2761 0.083 Uiso 1 1 calc R A .
H3B H 0.1989 0.4372 0.2067 0.083 Uiso 1 1 calc R . .
H3C H 0.2940 0.4294 0.2214 0.083 Uiso 1 1 calc R . .
C4 C 0.1803(4) 0.1342(7) 0.2545(3) 0.0384(16) Uani 1 1 d . A .
C5 C 0.1383(5) 0.0710(7) 0.1934(4) 0.0465(19) Uani 1 1 d . . .
H5A H 0.1780 0.0330 0.1693 0.070 Uiso 1 1 calc R A .
H5B H 0.1079 0.1213 0.1612 0.070 Uiso 1 1 calc R . .
H5C H 0.1020 0.0178 0.2104 0.070 Uiso 1 1 calc R . .
C6 C 0.2758(5) 0.4109(6) 0.3884(4) 0.0381(15) Uani 1 1 d . A .
C7 C 0.2164(5) 0.4589(6) 0.4241(4) 0.0485(19) Uani 1 1 d . . .
C8 C 0.2353(7) 0.5511(7) 0.4650(5) 0.066(3) Uani 1 1 d . A .
H8 H 0.1956 0.5854 0.4882 0.079 Uiso 1 1 calc R . .
C9 C 0.3125(7) 0.5923(7) 0.4716(5) 0.065(3) Uani 1 1 d . . .
H9 H 0.3262 0.6522 0.5016 0.079 Uiso 1 1 calc R A .
C10 C 0.3690(6) 0.5471(6) 0.4351(4) 0.055(2) Uani 1 1 d . A .
H10 H 0.4205 0.5792 0.4384 0.065 Uiso 1 1 calc R . .
C11 C 0.3534(5) 0.4571(6) 0.3939(4) 0.0427(17) Uani 1 1 d . . .
C12 C 0.4189(5) 0.4115(7) 0.3538(4) 0.050(2) Uani 1 1 d . A .
H12 H 0.3972 0.3467 0.3266 0.060 Uiso 1 1 calc R . .
C13 C 0.4445(7) 0.4965(10) 0.3025(6) 0.084(4) Uani 1 1 d . . .
H13A H 0.3978 0.5200 0.2711 0.126 Uiso 1 1 calc R A .
H13B H 0.4839 0.4643 0.2753 0.126 Uiso 1 1 calc R . .
H13C H 0.4681 0.5593 0.3284 0.126 Uiso 1 1 calc R . .
C14 C 0.4919(5) 0.3758(8) 0.4026(5) 0.063(2) Uani 1 1 d . . .
H14A H 0.5131 0.4380 0.4306 0.094 Uiso 1 1 calc R A .
H14B H 0.5328 0.3483 0.3753 0.094 Uiso 1 1 calc R . .
H14C H 0.4766 0.3183 0.4334 0.094 Uiso 1 1 calc R . .
C15 C 0.1324(6) 0.4161(8) 0.4157(6) 0.067(3) Uani 1 1 d . A .
H15 H 0.1363 0.3352 0.4125 0.080 Uiso 1 1 calc R . .
C16 C 0.0847(6) 0.4556(9) 0.3463(7) 0.087(4) Uani 1 1 d . . .
H16A H 0.0766 0.5344 0.3483 0.130 Uiso 1 1 calc R A .
H16B H 0.0328 0.4190 0.3395 0.130 Uiso 1 1 calc R . .
H16C H 0.1147 0.4383 0.3074 0.130 Uiso 1 1 calc R . .
C17 C 0.0859(8) 0.4410(10) 0.4777(8) 0.105(5) Uani 1 1 d . . .
H17A H 0.1198 0.4259 0.5213 0.158 Uiso 1 1 calc R A .
H17B H 0.0381 0.3952 0.4747 0.158 Uiso 1 1 calc R . .
H17C H 0.0701 0.5177 0.4764 0.158 Uiso 1 1 calc R . .
C18 C 0.1443(4) -0.0071(6) 0.3306(3) 0.0327(14) Uani 1 1 d . A .
C19 C 0.0703(4) 0.0047(6) 0.3587(3) 0.0358(15) Uani 1 1 d . . .
C20 C 0.0314(4) -0.0893(7) 0.3748(4) 0.0468(19) Uani 1 1 d . A .
H20 H -0.0174 -0.0835 0.3944 0.056 Uiso 1 1 calc R . .
C21 C 0.0615(5) -0.1914(7) 0.3631(4) 0.050(2) Uani 1 1 d . . .
H21 H 0.0335 -0.2543 0.3749 0.060 Uiso 1 1 calc R A .
C22 C 0.1316(5) -0.2027(7) 0.3346(4) 0.0476(18) Uani 1 1 d . A .
H22 H 0.1516 -0.2731 0.3264 0.057 Uiso 1 1 calc R . .
C23 C 0.1740(4) -0.1096(6) 0.3175(3) 0.0383(15) Uani 1 1 d . . .
C24 C 0.2501(5) -0.1272(6) 0.2832(4) 0.0405(16) Uani 1 1 d . A .
H24 H 0.2727 -0.0544 0.2737 0.049 Uiso 1 1 calc R . .
C25 C 0.2309(6) -0.1876(8) 0.2132(4) 0.059(2) Uani 1 1 d . . .
H25A H 0.2185 -0.2638 0.2220 0.089 Uiso 1 1 calc R A .
H25B H 0.2771 -0.1840 0.1871 0.089 Uiso 1 1 calc R . .
H25C H 0.1848 -0.1533 0.1861 0.089 Uiso 1 1 calc R . .
C26 C 0.3141(5) -0.1918(7) 0.3289(5) 0.053(2) Uani 1 1 d . . .
H26A H 0.3344 -0.1481 0.3695 0.079 Uiso 1 1 calc R A .
H26B H 0.3581 -0.2092 0.3021 0.079 Uiso 1 1 calc R . .
H26C H 0.2909 -0.2592 0.3443 0.079 Uiso 1 1 calc R . .
C27 C 0.0334(4) 0.1144(7) 0.3683(4) 0.0406(16) Uani 1 1 d . A .
H27 H 0.0779 0.1662 0.3826 0.049 Uiso 1 1 calc R . .
C28 C -0.0104(5) 0.1559(8) 0.2995(5) 0.059(2) Uani 1 1 d . . .
H28A H 0.0279 0.1661 0.2658 0.088 Uiso 1 1 calc R A .
H28B H -0.0362 0.2254 0.3073 0.088 Uiso 1 1 calc R . .
H28C H -0.0509 0.1028 0.2813 0.088 Uiso 1 1 calc R . .
C29 C -0.0232(5) 0.1193(8) 0.4234(4) 0.053(2) Uani 1 1 d . . .
H29A H -0.0715 0.0776 0.4078 0.079 Uiso 1 1 calc R A .
H29B H -0.0376 0.1952 0.4310 0.079 Uiso 1 1 calc R . .
H29C H 0.0029 0.0884 0.4669 0.079 Uiso 1 1 calc R . .
C30 C 0.2260(4) -0.1100(6) 0.4927(3) 0.0319(13) Uani 0.800(11) 1 d PU A 2
H30A H 0.2229 -0.1770 0.4642 0.038 Uiso 0.800(11) 1 calc PRU A 2
H30B H 0.1745 -0.0709 0.4840 0.038 Uiso 0.800(11) 1 calc PRU A 2
C30A C 0.2260(4) -0.1100(6) 0.4927(3) 0.0319(13) Uani 0.200(11) 1 d PU A 1
H30C H 0.2229 -0.1770 0.4642 0.038 Uiso 0.200(11) 1 calc PRU A 1
H30D H 0.1745 -0.0709 0.4840 0.038 Uiso 0.200(11) 1 calc PRU A 1
C31 C 0.2452(4) -0.1373(6) 0.5697(4) 0.0371(15) Uani 0.800(11) 1 d PU A 2
H31A H 0.2279 -0.2120 0.5795 0.045 Uiso 0.800(11) 1 calc PRU A 2
H31B H 0.2191 -0.0855 0.5989 0.045 Uiso 0.800(11) 1 calc PRU A 2
C31A C 0.2452(4) -0.1373(6) 0.5697(4) 0.0371(15) Uani 0.200(11) 1 d PU A 1
H31C H 0.2279 -0.2120 0.5795 0.045 Uiso 0.200(11) 1 calc PRU A 1
H31D H 0.2191 -0.0855 0.5989 0.045 Uiso 0.200(11) 1 calc PRU A 1
C32 C 0.3359(5) -0.1269(7) 0.5828(4) 0.0490(18) Uani 0.800(11) 1 d PDU A 2
H32A H 0.3605 -0.1973 0.5982 0.059 Uiso 0.800(11) 1 calc PRU A 2
H32B H 0.3516 -0.0716 0.6190 0.059 Uiso 0.800(11) 1 calc PRU A 2
C32A C 0.3359(5) -0.1269(7) 0.5828(4) 0.0490(18) Uani 0.200(11) 1 d PDU A 1
H32C H 0.3536 -0.1094 0.6321 0.059 Uiso 0.200(11) 1 calc PRU A 1
H32D H 0.3623 -0.1948 0.5704 0.059 Uiso 0.200(11) 1 calc PRU A 1
C33 C 0.3620(5) -0.0923(9) 0.5129(5) 0.042(2) Uani 0.800(11) 1 d PDU A 2
H33A H 0.4071 -0.0405 0.5198 0.050 Uiso 0.800(11) 1 calc PRU A 2
H33B H 0.3782 -0.1561 0.4868 0.050 Uiso 0.800(11) 1 calc PRU A 2
C33A C 0.3537(16) -0.034(2) 0.5357(12) 0.032(6) Uiso 0.200(11) 1 d PDU A 1
H33C H 0.3515 0.0363 0.5598 0.038 Uiso 0.200(11) 1 calc PRU A 1
H33D H 0.4073 -0.0431 0.5205 0.038 Uiso 0.200(11) 1 calc PRU A 1
C34 C 0.4173(13) 0.1623(13) 0.5651(8) 0.034(5) Uiso 0.350(16) 1 d PDU A 2
H34A H 0.3806 0.1045 0.5770 0.040 Uiso 0.350(16) 1 calc PRU A 2
H34B H 0.4612 0.1279 0.5434 0.040 Uiso 0.350(16) 1 calc PRU A 2
C34A C 0.4493(8) 0.1968(13) 0.5518(6) 0.055(3) Uani 0.650(16) 1 d PDU A 1
H34C H 0.4953 0.2327 0.5341 0.066 Uiso 0.650(16) 1 calc PRU A 1
H34D H 0.4530 0.1176 0.5439 0.066 Uiso 0.650(16) 1 calc PR A 1
C35 C 0.4491(6) 0.2199(8) 0.6270(5) 0.062(2) Uani 0.350(16) 1 d PDU A 2
H35A H 0.4992 0.2585 0.6209 0.074 Uiso 0.350(16) 1 calc PR A 2
H35B H 0.4580 0.1712 0.6679 0.074 Uiso 0.350(16) 1 calc PR A 2
C35A C 0.4491(6) 0.2199(8) 0.6270(5) 0.062(2) Uani 0.650(16) 1 d PDU A 1
H35C H 0.5002 0.2534 0.6466 0.074 Uiso 0.650(16) 1 calc PR A 1
H35D H 0.4413 0.1520 0.6529 0.074 Uiso 0.650(16) 1 calc PR A 1
C36 C 0.3798(5) 0.2984(8) 0.6320(4) 0.0500(18) Uani 0.350(16) 1 d PU A 2
H36A H 0.3347 0.2614 0.6503 0.060 Uiso 0.350(16) 1 calc PR A 2
H36B H 0.3968 0.3611 0.6622 0.060 Uiso 0.350(16) 1 calc PR A 2
C36A C 0.3798(5) 0.2984(8) 0.6320(4) 0.0500(18) Uani 0.650(16) 1 d PU A 1
H36C H 0.3347 0.2614 0.6503 0.060 Uiso 0.650(16) 1 calc PR A 1
H36D H 0.3968 0.3611 0.6622 0.060 Uiso 0.650(16) 1 calc PR A 1
C37 C 0.3577(4) 0.3336(6) 0.5580(4) 0.0370(14) Uani 0.350(16) 1 d PU A 2
H37A H 0.3005 0.3534 0.5496 0.044 Uiso 0.350(16) 1 calc PR A 2
H37B H 0.3900 0.3969 0.5469 0.044 Uiso 0.350(16) 1 calc PR A 2
C37A C 0.3577(4) 0.3336(6) 0.5580(4) 0.0370(14) Uani 0.650(16) 1 d PU A 1
H37C H 0.3005 0.3534 0.5496 0.044 Uiso 0.650(16) 1 calc PR A 1
H37D H 0.3900 0.3969 0.5469 0.044 Uiso 0.650(16) 1 calc PR A 1

loop_
_atom_site_aniso_label
_atom_site_aniso_U_11
_atom_site_aniso_U_22
_atom_site_aniso_U_33
_atom_site_aniso_U_23
_atom_site_aniso_U_13
_atom_site_aniso_U_12
U1 0.02129(13) 0.02778(15) 0.02470(14) 0.00063(8) -0.00240(8) -0.00039(8)
I1 0.0271(2) 0.0429(3) 0.0443(3) -0.00458(19) 0.00589(17) 0.00127(17)
I2 0.0284(2) 0.0442(3) 0.0296(2) -0.00450(17) 0.00247(16) -0.00381(16)
O1 0.027(2) 0.034(2) 0.037(2) 0.0043(19) -0.0015(17) -0.0016(18)
O2 0.034(2) 0.037(3) 0.040(2) -0.001(2) -0.0039(19) 0.0036(19)
N1 0.024(2) 0.037(3) 0.029(3) -0.002(2) 0.0017(19) -0.006(2)
N2 0.028(3) 0.033(3) 0.036(3) 0.005(2) 0.003(2) 0.002(2)
C1 0.039(4) 0.060(5) 0.028(3) 0.009(3) 0.000(3) -0.014(3)
C2 0.041(4) 0.044(4) 0.033(3) 0.006(3) 0.001(3) -0.005(3)
C3 0.081(6) 0.042(5) 0.041(4) 0.015(4) -0.006(4) -0.007(4)
C4 0.026(3) 0.059(5) 0.028(3) -0.004(3) -0.003(2) -0.005(3)
C5 0.047(4) 0.060(5) 0.030(3) -0.002(3) -0.005(3) -0.019(4)
C6 0.054(4) 0.026(3) 0.034(4) 0.008(3) 0.003(3) 0.005(3)
C7 0.070(5) 0.034(4) 0.043(4) 0.012(3) 0.010(4) 0.018(4)
C8 0.106(8) 0.040(5) 0.054(5) 0.007(4) 0.024(5) 0.033(5)
C9 0.114(9) 0.030(4) 0.049(5) -0.004(4) -0.007(5) 0.021(5)
C10 0.075(6) 0.032(4) 0.050(5) 0.004(4) -0.015(4) -0.004(4)
C11 0.059(5) 0.032(4) 0.035(4) 0.008(3) -0.001(3) -0.007(3)
C12 0.046(4) 0.051(5) 0.053(5) -0.002(4) 0.003(3) -0.027(4)
C13 0.099(8) 0.078(8) 0.077(7) 0.007(6) 0.018(6) -0.047(6)
C14 0.039(4) 0.063(6) 0.083(7) -0.009(5) -0.003(4) -0.018(4)
C15 0.060(6) 0.045(5) 0.102(8) 0.024(5) 0.035(5) 0.026(4)
C16 0.045(5) 0.073(7) 0.140(11) 0.042(7) -0.001(6) 0.019(5)
C17 0.118(10) 0.063(7) 0.152(12) 0.020(8) 0.086(10) 0.041(7)
C18 0.028(3) 0.047(4) 0.021(3) 0.000(3) -0.003(2) -0.012(3)
C19 0.027(3) 0.050(4) 0.028(3) -0.001(3) -0.006(2) -0.011(3)
C20 0.034(4) 0.069(6) 0.036(4) 0.000(4) -0.003(3) -0.022(4)
C21 0.051(5) 0.056(5) 0.043(4) -0.006(4) 0.004(3) -0.029(4)
C22 0.054(5) 0.040(4) 0.046(4) -0.010(3) -0.004(3) -0.019(4)
C23 0.042(4) 0.043(4) 0.028(3) -0.005(3) 0.000(3) -0.009(3)
C24 0.044(4) 0.041(4) 0.038(4) -0.012(3) 0.009(3) -0.009(3)
C25 0.066(6) 0.065(6) 0.049(5) -0.024(4) 0.013(4) -0.019(5)
C26 0.054(5) 0.047(5) 0.057(5) -0.010(4) 0.007(4) 0.006(4)
C27 0.023(3) 0.060(5) 0.036(4) -0.001(3) -0.005(3) -0.008(3)
C28 0.036(4) 0.093(8) 0.044(5) 0.005(4) -0.007(3) 0.007(4)
C29 0.032(4) 0.074(6) 0.053(5) -0.001(4) 0.008(3) -0.007(4)
C30 0.030(3) 0.029(3) 0.036(3) 0.005(3) -0.001(2) -0.004(2)
C30A 0.030(3) 0.029(3) 0.036(3) 0.005(3) -0.001(2) -0.004(2)
C31 0.035(3) 0.039(4) 0.036(3) 0.010(3) -0.003(3) -0.003(3)
C31A 0.035(3) 0.039(4) 0.036(3) 0.010(3) -0.003(3) -0.003(3)
C32 0.037(4) 0.064(5) 0.044(4) 0.015(4) -0.003(3) 0.004(3)
C32A 0.037(4) 0.064(5) 0.044(4) 0.015(4) -0.003(3) 0.004(3)
C33 0.026(4) 0.047(6) 0.051(5) 0.016(4) -0.004(3) 0.003(3)
C34A 0.049(7) 0.054(8) 0.058(6) -0.001(6) -0.010(5) 0.024(6)
C35 0.069(5) 0.058(6) 0.052(4) -0.003(4) -0.021(4) 0.013(4)
C35A 0.069(5) 0.058(6) 0.052(4) -0.003(4) -0.021(4) 0.013(4)
C36 0.042(4) 0.063(5) 0.044(3) -0.005(4) -0.002(3) -0.006(3)
C36A 0.042(4) 0.063(5) 0.044(3) -0.005(4) -0.002(3) -0.006(3)
C37 0.034(3) 0.035(4) 0.040(4) -0.006(3) -0.004(3) -0.005(3)
C37A 0.034(3) 0.035(4) 0.040(4) -0.006(3) -0.004(3) -0.005(3)

loop_
_atom_type_symbol
_atom_type_description
_atom_type_scat_dispersion_real
_atom_type_scat_dispersion_imag
_atom_type_scat_source
C C 0.0033 0.0016 'International Tables Vol C Tables 4.2.6.8 and 6.1.1.4'
H H 0.0000 0.0000 'International Tables Vol C Tables 4.2.6.8 and 6.1.1.4'
I I -0.4742 1.8119 'International Tables Vol C Tables 4.2.6.8 and 6.1.1.4'
N N 0.0061 0.0033 'International Tables Vol C Tables 4.2.6.8 and 6.1.1.4'
O O 0.0106 0.0060 'International Tables Vol C Tables 4.2.6.8 and 6.1.1.4'
U U -9.6767 9.6646 'International Tables Vol C Tables 4.2.6.8 and 6.1.1.4'

loop_
_geom_angle_atom_site_label_1
_geom_angle_atom_site_label_2
_geom_angle_atom_site_label_3
_geom_angle
N1 U1 N2 75.56(18)
N1 U1 O1 95.90(17)
N2 U1 O1 171.20(17)
N1 U1 O2 170.29(17)
N2 U1 O2 94.75(17)
O1 U1 O2 93.75(15)
N1 U1 I1 95.43(12)
N2 U1 I1 95.43(12)
O1 U1 I1 83.09(10)
O2 U1 I1 84.71(10)
N1 U1 I2 104.93(12)
N2 U1 I2 106.53(13)
O1 U1 I2 77.46(10)
O2 U1 I2 78.17(10)
I1 U1 I2 153.029(14)
C33 O1 C30 103.8(5)
C33A O1 C30 110.7(9)
C33 O1 U1 128.9(5)
C33A O1 U1 107.9(10)
C30 O1 U1 126.0(4)
C34A O2 C37 104.0(6)
C37 O2 C34 105.9(8)
C34A O2 U1 128.2(6)
C37 O2 U1 126.6(4)
C34 O2 U1 113.9(7)
C4 N1 C18 119.4(5)
C4 N1 U1 127.6(4)
C18 N1 U1 112.6(4)
C2 N2 C6 118.4(6)
C2 N2 U1 128.0(5)
C6 N2 U1 113.2(4)
C4 C1 C2 130.6(7)
C4 C1 H1 114.7
C2 C1 H1 114.7
N2 C2 C1 124.4(7)
N2 C2 C3 121.1(7)
C1 C2 C3 114.5(6)
C2 C3 H3A 109.5
C2 C3 H3B 109.5
H3A C3 H3B 109.5
C2 C3 H3C 109.5
H3A C3 H3C 109.5
H3B C3 H3C 109.5
N1 C4 C1 125.0(6)
N1 C4 C5 120.1(7)
C1 C4 C5 114.8(6)
C4 C5 H5A 109.5
C4 C5 H5B 109.5
H5A C5 H5B 109.5
C4 C5 H5C 109.5
H5A C5 H5C 109.5
H5B C5 H5C 109.5
C7 C6 C11 119.9(7)
C7 C6 N2 118.1(7)
C11 C6 N2 121.9(6)
C8 C7 C6 119.2(9)
C8 C7 C15 119.6(8)
C6 C7 C15 121.1(8)
C9 C8 C7 119.8(8)
C9 C8 H8 120.1
C7 C8 H8 120.1
C10 C9 C8 120.5(8)
C10 C9 H9 119.7
C8 C9 H9 119.7
C9 C10 C11 122.0(9)
C9 C10 H10 119.0
C11 C10 H10 119.0
C10 C11 C6 118.5(8)
C10 C11 C12 119.4(7)
C6 C11 C12 122.1(6)
C14 C12 C11 111.6(7)
C14 C12 C13 109.1(8)
C11 C12 C13 110.8(8)
C14 C12 H12 108.4
C11 C12 H12 108.4
C13 C12 H12 108.4
C12 C13 H13A 109.5
C12 C13 H13B 109.5
H13A C13 H13B 109.5
C12 C13 H13C 109.5
H13A C13 H13C 109.5
H13B C13 H13C 109.5
C12 C14 H14A 109.5
C12 C14 H14B 109.5
H14A C14 H14B 109.5
C12 C14 H14C 109.5
H14A C14 H14C 109.5
H14B C14 H14C 109.5
C7 C15 C17 114.1(11)
C7 C15 C16 111.5(8)
C17 C15 C16 110.5(9)
C7 C15 H15 106.7
C17 C15 H15 106.7
C16 C15 H15 106.7
C15 C16 H16A 109.5
C15 C16 H16B 109.5
H16A C16 H16B 109.5
C15 C16 H16C 109.5
H16A C16 H16C 109.5
H16B C16 H16C 109.5
C15 C17 H17A 109.5
C15 C17 H17B 109.5
H17A C17 H17B 109.5
C15 C17 H17C 109.5
H17A C17 H17C 109.5
H17B C17 H17C 109.5
C23 C18 C19 120.8(6)
C23 C18 N1 122.2(6)
C19 C18 N1 117.0(6)
C20 C19 C18 117.5(7)
C20 C19 C27 120.3(7)
C18 C19 C27 122.1(6)
C19 C20 C21 121.8(7)
C19 C20 H20 119.1
C21 C20 H20 119.1
C22 C21 C20 120.6(7)
C22 C21 H21 119.7
C20 C21 H21 119.7
C21 C22 C23 120.0(8)
C21 C22 H22 120.0
C23 C22 H22 120.0
C18 C23 C22 119.2(7)
C18 C23 C24 123.2(6)
C22 C23 C24 117.6(7)
C23 C24 C26 113.2(6)
C23 C24 C25 110.4(6)
C26 C24 C25 108.5(7)
C23 C24 H24 108.2
C26 C24 H24 108.2
C25 C24 H24 108.2
C24 C25 H25A 109.5
C24 C25 H25B 109.5
H25A C25 H25B 109.5
C24 C25 H25C 109.5
H25A C25 H25C 109.5
H25B C25 H25C 109.5
C24 C26 H26A 109.5
C24 C26 H26B 109.5
H26A C26 H26B 109.5
C24 C26 H26C 109.5
H26A C26 H26C 109.5
H26B C26 H26C 109.5
C19 C27 C29 115.3(7)
C19 C27 C28 110.8(6)
C29 C27 C28 108.7(6)
C19 C27 H27 107.2
C29 C27 H27 107.2
C28 C27 H27 107.2
C27 C28 H28A 109.5
C27 C28 H28B 109.5
H28A C28 H28B 109.5
C27 C28 H28C 109.5
H28A C28 H28C 109.5
H28B C28 H28C 109.5
C27 C29 H29A 109.5
C27 C29 H29B 109.5
H29A C29 H29B 109.5
C27 C29 H29C 109.5
H29A C29 H29C 109.5
H29B C29 H29C 109.5
O1 C30 C31 105.1(5)
O1 C30 H30A 110.7
C31 C30 H30A 110.7
O1 C30 H30B 110.7
C31 C30 H30B 110.7
H30A C30 H30B 108.8
C30 C31 C32 103.7(6)
C30 C31 H31A 111.0
C32 C31 H31A 111.0
C30 C31 H31B 111.0
C32 C31 H31B 111.0
H31A C31 H31B 109.0
C31 C32 C33 105.3(6)
C31 C32 H32A 110.7
C33 C32 H32A 110.7
C31 C32 H32B 110.7
C33 C32 H32B 110.7
H32A C32 H32B 108.8
O1 C33 C32 104.3(6)
O1 C33 H33A 110.9
C32 C33 H33A 110.9
O1 C33 H33B 110.9
C32 C33 H33B 110.9
H33A C33 H33B 108.9
O1 C33A H33C 110.8
O1 C33A H33D 110.8
H33C C33A H33D 108.8
C35 C34 O2 108.9(11)
C35 C34 H34A 109.9
O2 C34 H34A 109.9
C35 C34 H34B 109.9
O2 C34 H34B 109.9
H34A C34 H34B 108.3
O2 C34A H34C 110.4
O2 C34A H34D 110.4
H34C C34A H34D 108.6
C34 C35 C36 98.7(10)
C34 C35 H35A 112.0
C36 C35 H35A 112.0
C34 C35 H35B 112.0
C36 C35 H35B 112.0
H35A C35 H35B 109.7
C37 C36 C35 103.1(6)
C37 C36 H36A 111.1
C35 C36 H36A 111.1
C37 C36 H36B 111.1
C35 C36 H36B 111.1
H36A C36 H36B 109.1
O2 C37 C36 104.7(6)
O2 C37 H37A 110.8
C36 C37 H37A 110.8
O2 C37 H37B 110.8
C36 C37 H37B 110.8
H37A C37 H37B 108.9

loop_
_geom_bond_atom_site_label_1
_geom_bond_atom_site_label_2
_geom_bond_distance
U1 N1 2.444(5)
U1 N2 2.448(6)
U1 O1 2.569(5)
U1 O2 2.591(5)
U1 I1 3.0921(5)
U1 I2 3.1210(5)
O1 C33 1.453(9)
O1 C33A 1.462(18)
O1 C30 1.463(7)
O2 C34A 1.458(11)
O2 C37 1.460(8)
O2 C34 1.464(15)
N1 C4 1.337(9)
N1 C18 1.448(8)
N2 C2 1.341(9)
N2 C6 1.436(9)
C1 C4 1.381(10)
C1 C2 1.390(11)
C1 H1 0.9500
C2 C3 1.527(10)
C3 H3A 0.9800
C3 H3B 0.9800
C3 H3C 0.9800
C4 C5 1.519(9)
C5 H5A 0.9800
C5 H5B 0.9800
C5 H5C 0.9800
C6 C7 1.415(11)
C6 C11 1.422(11)
C7 C8 1.400(13)
C7 C15 1.503(13)
C8 C9 1.389(15)
C8 H8 0.9500
C9 C10 1.373(14)
C9 H9 0.9500
C10 C11 1.373(11)
C10 H10 0.9500
C11 C12 1.533(12)
C12 C14 1.526(13)
C12 C13 1.540(12)
C12 H12 1.0000
C13 H13A 0.9800
C13 H13B 0.9800
C13 H13C 0.9800
C14 H14A 0.9800
C14 H14B 0.9800
C14 H14C 0.9800
C15 C17 1.544(14)
C15 C16 1.561(15)
C15 H15 1.0000
C16 H16A 0.9800
C16 H16B 0.9800
C16 H16C 0.9800
C17 H17A 0.9800
C17 H17B 0.9800
C17 H17C 0.9800
C18 C23 1.392(11)
C18 C19 1.430(9)
C19 C20 1.384(10)
C19 C27 1.507(11)
C20 C21 1.386(13)
C20 H20 0.9500
C21 C22 1.371(11)
C21 H21 0.9500
C22 C23 1.411(10)
C22 H22 0.9500
C23 C24 1.531(10)
C24 C26 1.535(12)
C24 C25 1.548(10)
C24 H24 1.0000
C25 H25A 0.9800
C25 H25B 0.9800
C25 H25C 0.9800
C26 H26A 0.9800
C26 H26B 0.9800
C26 H26C 0.9800
C27 C29 1.518(10)
C27 C28 1.534(11)
C27 H27 1.0000
C28 H28A 0.9800
C28 H28B 0.9800
C28 H28C 0.9800
C29 H29A 0.9800
C29 H29B 0.9800
C29 H29C 0.9800
C30 C31 1.527(9)
C30 H30A 0.9900
C30 H30B 0.9900
C31 C32 1.528(10)
C31 H31A 0.9900
C31 H31B 0.9900
C32 C33 1.535(11)
C32 H32A 0.9900
C32 H32B 0.9900
C33 H33A 0.9900
C33 H33B 0.9900
C33A H33C 0.9900
C33A H33D 0.9900
C34 C35 1.441(17)
C34 H34A 0.9900
C34 H34B 0.9900
C34A H34C 0.9900
C34A H34D 0.9900
C35 C36 1.530(12)
C35 H35A 0.9900
C35 H35B 0.9900
C36 C37 1.502(11)
C36 H36A 0.9900
C36 H36B 0.9900
C37 H37A 0.9900
C37 H37B 0.9900

loop_
_geom_torsion_atom_site_label_1
_geom_torsion_atom_site_label_2
_geom_torsion_atom_site_label_3
_geom_torsion_atom_site_label_4
_geom_torsion
N1 U1 O1 C33 141.0(6)
N2 U1 O1 C33 127.1(11)
O2 U1 O1 C33 -38.0(6)
I1 U1 O1 C33 46.2(6)
I2 U1 O1 C33 -115.0(6)
N1 U1 O1 C33A 172.1(15)
N2 U1 O1 C33A 158.2(17)
O2 U1 O1 C33A -6.9(15)
I1 U1 O1 C33A 77.4(15)
I2 U1 O1 C33A -83.8(15)
N1 U1 O1 C30 -54.1(5)
N2 U1 O1 C30 -68.0(12)
O2 U1 O1 C30 126.9(5)
I1 U1 O1 C30 -148.9(5)
I2 U1 O1 C30 49.9(4)
N1 U1 O2 C34A -133.2(12)
N2 U1 O2 C34A -136.9(9)
O1 U1 O2 C34A 40.8(9)
I1 U1 O2 C34A -41.9(9)
I2 U1 O2 C34A 117.1(9)
N1 U1 O2 C37 61.2(11)
N2 U1 O2 C37 57.5(5)
O1 U1 O2 C37 -124.8(5)
I1 U1 O2 C37 152.5(5)
I2 U1 O2 C37 -48.5(5)
N1 U1 O2 C34 -164.2(13)
N2 U1 O2 C34 -167.9(10)
O1 U1 O2 C34 9.8(10)
I1 U1 O2 C34 -72.9(10)
I2 U1 O2 C34 86.1(10)
N2 U1 N1 C4 28.1(6)
O1 U1 N1 C4 -149.7(6)
O2 U1 N1 C4 24.2(13)
I1 U1 N1 C4 -66.2(6)
I2 U1 N1 C4 131.7(5)
N2 U1 N1 C18 -159.6(4)
O1 U1 N1 C18 22.6(4)
O2 U1 N1 C18 -163.4(8)
I1 U1 N1 C18 106.2(4)
I2 U1 N1 C18 -56.0(4)
N1 U1 N2 C2 -27.0(5)
O1 U1 N2 C2 -12.7(14)
O2 U1 N2 C2 152.4(6)
I1 U1 N2 C2 67.3(6)
I2 U1 N2 C2 -128.6(5)
N1 U1 N2 C6 160.8(5)
O1 U1 N2 C6 175.1(9)
O2 U1 N2 C6 -19.8(4)
I1 U1 N2 C6 -104.9(4)
I2 U1 N2 C6 59.2(4)
C6 N2 C2 C1 -171.8(7)
U1 N2 C2 C1 16.3(10)
C6 N2 C2 C3 6.3(10)
U1 N2 C2 C3 -165.5(6)
C4 C1 C2 N2 10.6(13)
C4 C1 C2 C3 -167.6(8)
C18 N1 C4 C1 169.3(7)
U1 N1 C4 C1 -18.8(10)
C18 N1 C4 C5 -9.0(10)
U1 N1 C4 C5 162.8(5)
C2 C1 C4 N1 -9.3(13)
C2 C1 C4 C5 169.1(8)
C2 N2 C6 C7 99.9(8)
U1 N2 C6 C7 -87.1(6)
C2 N2 C6 C11 -82.6(8)
U1 N2 C6 C11 90.4(7)
C11 C6 C7 C8 -0.6(10)
N2 C6 C7 C8 176.9(7)
C11 C6 C7 C15 176.1(7)
N2 C6 C7 C15 -6.3(10)
C6 C7 C8 C9 -1.7(12)
C15 C7 C8 C9 -178.6(8)
C7 C8 C9 C10 3.8(13)
C8 C9 C10 C11 -3.4(13)
C9 C10 C11 C6 1.0(11)
C9 C10 C11 C12 179.2(7)
C7 C6 C11 C10 1.0(10)
N2 C6 C11 C10 -176.4(6)
C7 C6 C11 C12 -177.2(7)
N2 C6 C11 C12 5.4(10)
C10 C11 C12 C14 60.9(9)
C6 C11 C12 C14 -120.9(8)
C10 C11 C12 C13 -60.9(10)
C6 C11 C12 C13 117.2(8)
C8 C7 C15 C17 -28.0(11)
C6 C7 C15 C17 155.3(8)
C8 C7 C15 C16 98.1(10)
C6 C7 C15 C16 -78.6(10)
C4 N1 C18 C23 83.5(8)
U1 N1 C18 C23 -89.5(6)
C4 N1 C18 C19 -98.0(7)
U1 N1 C18 C19 89.0(6)
C23 C18 C19 C20 2.6(9)
N1 C18 C19 C20 -176.0(5)
C23 C18 C19 C27 -175.1(6)
N1 C18 C19 C27 6.3(8)
C18 C19 C20 C21 -1.3(10)
C27 C19 C20 C21 176.5(7)
C19 C20 C21 C22 -0.3(11)
C20 C21 C22 C23 0.6(11)
C19 C18 C23 C22 -2.3(10)
N1 C18 C23 C22 176.1(6)
C19 C18 C23 C24 176.0(6)
N1 C18 C23 C24 -5.5(10)
C21 C22 C23 C18 0.7(11)
C21 C22 C23 C24 -177.7(7)
C18 C23 C24 C26 120.7(8)
C22 C23 C24 C26 -60.9(9)
C18 C23 C24 C25 -117.5(8)
C22 C23 C24 C25 60.8(9)
C20 C19 C27 C29 26.6(9)
C18 C19 C27 C29 -155.8(6)
C20 C19 C27 C28 -97.3(8)
C18 C19 C27 C28 80.3(8)
C33 O1 C30 C31 41.7(7)
C33A O1 C30 C31 6.5(17)
U1 O1 C30 C31 -126.3(5)
O1 C30 C31 C32 -25.6(7)
C30 C31 C32 C33 1.1(9)
C33A O1 C33 C32 66.1(14)
C30 O1 C33 C32 -40.4(8)
U1 O1 C33 C32 127.0(6)
C31 C32 C33 O1 23.9(9)
C34A O2 C34 C35 71.7(14)
C37 O2 C34 C35 -18.9(17)
U1 O2 C34 C35 -162.5(10)
O2 C34 C35 C36 37.7(16)
C34 C35 C36 C37 -42.2(11)
C34A O2 C37 C36 -40.3(10)
C34 O2 C37 C36 -9.4(11)
U1 O2 C37 C36 128.1(5)
C35 C36 C37 O2 32.3(8)
